data_2230146
loop_
_publ_author_name
'Shi, Ya-Bin'
'Liu, Ke-Ke'
'Xia, Song'
'He, Fei-Fei'
'Wang, Hai-Bo'

_publ_section_title
;
 Methyl 4-(3-chloropropoxy)benzoate
;
_journal_coeditor_code SJ5116
_journal_issue 5
_journal_name_full 'Acta Crystallographica Section E'
_journal_page_first o1052
_journal_paper_doi 10.1107/S1600536811011093
_journal_volume 67
_journal_year 2011
_chemical_formula_iupac 'C11 H13 Cl O3'
_chemical_formula_moiety 'C11 H13 Cl O3'
_chemical_formula_sum 'C11 H13 Cl O3'
_chemical_formula_weight 228.66
_chemical_melting_point 328
_chemical_name_systematic
;
Methyl 4-(3-chloropropoxy)benzoate
;
_space_group_IT_number 14
_symmetry_cell_setting monoclinic
_symmetry_space_group_name_Hall '-P 2yn'
_symmetry_space_group_name_H-M 'P 1 21/n 1'
_atom_sites_solution_hydrogens geom
_atom_sites_solution_primary direct
_atom_sites_solution_secondary difmap
_audit_creation_method SHELXL-97
_cell_angle_alpha 90.00
_cell_angle_beta 100.35(3)
_cell_angle_gamma 90.00
_cell_formula_units_Z 4
_cell_length_a 6.2400(12)
_cell_length_b 10.611(2)
_cell_length_c 17.189(3)
_cell_measurement_reflns_used 25
_cell_measurement_temperature 293(2)
_cell_measurement_theta_max 14
_cell_measurement_theta_min 9
_cell_volume 1119.6(4)
_computing_cell_refinement 'CAD4 EXPRESS (Enraf--Nonius, 1989)'
_computing_data_collection 'CAD4 EXPRESS (Enraf--Nonius, 1989)'
_computing_data_reduction 'XCAD4 (Harms & Wocadlo, 1995)'
_computing_molecular_graphics 'SHELXTL (Sheldrick, 2008)'
_computing_publication_material 'PLATON (Spek, 2009)'
_computing_structure_refinement 'SHELXL97 (Sheldrick, 2008)'
_computing_structure_solution 'SHELXS97 (Sheldrick, 2008)'
_diffrn_ambient_temperature 293(2)
_diffrn_measured_fraction_theta_full 1.000
_diffrn_measured_fraction_theta_max 1.000
_diffrn_measurement_device_type 'Enraf--Nonius CAD-4'
_diffrn_measurement_method \w/2\q
_diffrn_radiation_monochromator graphite
_diffrn_radiation_source 'fine-focus sealed tube'
_diffrn_radiation_type MoK\a
_diffrn_radiation_wavelength 0.71073
_diffrn_reflns_av_R_equivalents 0.0453
_diffrn_reflns_av_sigmaI/netI 0.0437
_diffrn_reflns_limit_h_max 7
_diffrn_reflns_limit_h_min 0
_diffrn_reflns_limit_k_max 12
_diffrn_reflns_limit_k_min -12
_diffrn_reflns_limit_l_max 20
_diffrn_reflns_limit_l_min -20
_diffrn_reflns_number 4391
_diffrn_reflns_theta_full 25.38
_diffrn_reflns_theta_max 25.38
_diffrn_reflns_theta_min 2.27
_diffrn_standards_decay_% 1
_diffrn_standards_interval_count 200
_diffrn_standards_interval_time 120
_diffrn_standards_number 3
_exptl_absorpt_coefficient_mu 0.325
_exptl_absorpt_correction_T_max 0.9682
_exptl_absorpt_correction_T_min 0.9088
_exptl_absorpt_correction_type psi-scan
_exptl_absorpt_process_details '(North <i>et al.</i>, 1968)'
_exptl_crystal_colour colourless
_exptl_crystal_density_diffrn 1.357
_exptl_crystal_density_method 'not measured'
_exptl_crystal_description block
_exptl_crystal_F_000 480
_exptl_crystal_size_max 0.30
_exptl_crystal_size_mid 0.20
_exptl_crystal_size_min 0.10
_refine_diff_density_max 0.241
_refine_diff_density_min -0.191
_refine_ls_extinction_coef 0.017(3)
_refine_ls_extinction_expression Fc^*^=kFc[1+0.001xFc^2^\l^3^/sin(2\q)]^-1/4^
_refine_ls_extinction_method SHELXL
_refine_ls_goodness_of_fit_ref 1.001
_refine_ls_hydrogen_treatment constr
_refine_ls_matrix_type full
_refine_ls_number_parameters 137
_refine_ls_number_reflns 2063
_refine_ls_number_restraints 0
_refine_ls_restrained_S_all 1.001
_refine_ls_R_factor_all 0.0688
_refine_ls_R_factor_gt 0.0442
_refine_ls_shift/su_max 0.000
_refine_ls_shift/su_mean 0.000
_refine_ls_structure_factor_coef Fsqd
_refine_ls_weighting_details 'calc w=1/[\s^2^(Fo^2^)+(0.0780P)^2^] where P=(Fo^2^+2Fc^2^)/3'
_refine_ls_weighting_scheme calc
_refine_ls_wR_factor_gt 0.1156
_refine_ls_wR_factor_ref 0.1321
_reflns_number_gt 1470
_reflns_number_total 2063
_reflns_threshold_expression I>2\s(I)
_cod_data_source_file sj5116.cif
_cod_data_source_block I
_cod_original_sg_symbol_H-M 'P 21/n'
_cod_database_code 2230146
_cod_database_fobs_code 2230146

loop_
_symmetry_equiv_pos_as_xyz
'x, y, z'
'-x+1/2, y+1/2, -z+1/2'
'-x, -y, -z'
'x-1/2, -y-1/2, z-1/2'

loop_
_atom_site_type_symbol
_atom_site_label
_atom_site_fract_x
_atom_site_fract_y
_atom_site_fract_z
_atom_site_U_iso_or_equiv
_atom_site_adp_type
_atom_site_calc_flag
_atom_site_refinement_flags
_atom_site_occupancy
_atom_site_disorder_assembly
_atom_site_disorder_group
Cl Cl 0.18566(11) 0.25211(6) 0.23318(4) 0.0652(3) Uani d . 1 . .
O O1 0.6595(3) 0.50541(15) 0.39148(9) 0.0564(5) Uani d . 1 . .
C C1 0.3616(4) 0.3834(2) 0.26514(16) 0.0607(7) Uani d . 1 . .
H H1A 0.3635 0.4397 0.2208 0.073 Uiso calc R 1 . .
H H1B 0.3046 0.4298 0.3056 0.073 Uiso calc R 1 . .
O O2 1.0386(3) 0.94288(18) 0.62662(11) 0.0759(6) Uani d . 1 . .
C C2 0.5887(4) 0.3415(2) 0.29744(15) 0.0580(6) Uani d . 1 . .
H H2A 0.6463 0.2964 0.2566 0.070 Uiso calc R 1 . .
H H2B 0.5861 0.2838 0.3410 0.070 Uiso calc R 1 . .
O O3 1.3033(3) 0.92169(16) 0.55628(10) 0.0597(5) Uani d . 1 . .
C C3 0.7360(4) 0.4500(2) 0.32576(14) 0.0560(6) Uani d . 1 . .
H H3A 0.8847 0.4207 0.3418 0.067 Uiso calc R 1 . .
H H3B 0.7328 0.5115 0.2838 0.067 Uiso calc R 1 . .
C C4 0.7766(3) 0.5999(2) 0.43188(13) 0.0455(5) Uani d . 1 . .
C C5 0.6944(4) 0.6495(2) 0.49502(14) 0.0536(6) Uani d . 1 . .
H H5A 0.5652 0.6180 0.5071 0.064 Uiso calc R 1 . .
C C6 0.8022(4) 0.7447(2) 0.53971(14) 0.0520(6) Uani d . 1 . .
H H6A 0.7446 0.7779 0.5816 0.062 Uiso calc R 1 . .
C C7 0.9978(3) 0.7924(2) 0.52298(12) 0.0444(5) Uani d . 1 . .
C C8 1.0772(4) 0.7424(2) 0.45955(13) 0.0494(6) Uani d . 1 . .
H H8A 1.2066 0.7736 0.4475 0.059 Uiso calc R 1 . .
C C9 0.9695(4) 0.6480(2) 0.41406(13) 0.0520(6) Uani d . 1 . .
H H9A 1.0253 0.6162 0.3714 0.062 Uiso calc R 1 . .
C C10 1.1089(4) 0.8931(2) 0.57411(13) 0.0488(5) Uani d . 1 . .
C C11 1.4283(4) 1.0149(2) 0.60542(15) 0.0660(7) Uani d . 1 . .
H H11A 1.5645 1.0279 0.5881 0.099 Uiso calc R 1 . .
H H11B 1.4553 0.9864 0.6593 0.099 Uiso calc R 1 . .
H H11C 1.3485 1.0927 0.6017 0.099 Uiso calc R 1 . .

loop_
_atom_site_aniso_label
_atom_site_aniso_U_11
_atom_site_aniso_U_22
_atom_site_aniso_U_33
_atom_site_aniso_U_12
_atom_site_aniso_U_13
_atom_site_aniso_U_23
Cl 0.0545(4) 0.0718(5) 0.0679(4) -0.0158(3) 0.0069(3) -0.0037(3)
O1 0.0519(10) 0.0640(11) 0.0561(9) -0.0138(8) 0.0172(8) -0.0071(8)
C1 0.0523(14) 0.0559(14) 0.0691(16) -0.0074(12) -0.0018(12) 0.0098(12)
O2 0.0740(13) 0.0836(13) 0.0768(12) -0.0177(10) 0.0311(11) -0.0280(10)
C2 0.0509(14) 0.0593(14) 0.0628(14) 0.0006(11) 0.0079(12) -0.0079(11)
O3 0.0512(10) 0.0704(11) 0.0576(10) -0.0181(8) 0.0101(8) -0.0101(8)
C3 0.0453(13) 0.0651(15) 0.0586(14) -0.0031(11) 0.0121(11) -0.0075(11)
C4 0.0407(12) 0.0467(12) 0.0490(12) -0.0051(10) 0.0080(10) 0.0032(10)
C5 0.0455(13) 0.0605(14) 0.0592(13) -0.0101(11) 0.0214(11) -0.0004(12)
C6 0.0490(13) 0.0584(14) 0.0524(13) -0.0049(11) 0.0195(11) -0.0010(11)
C7 0.0389(11) 0.0507(12) 0.0428(11) 0.0003(10) 0.0054(9) 0.0071(10)
C8 0.0380(12) 0.0580(13) 0.0538(13) -0.0081(11) 0.0128(10) 0.0027(11)
C9 0.0447(13) 0.0645(14) 0.0501(12) -0.0056(11) 0.0172(10) -0.0036(11)
C10 0.0445(13) 0.0535(13) 0.0478(12) -0.0042(11) 0.0068(10) 0.0072(10)
C11 0.0602(16) 0.0682(17) 0.0667(16) -0.0193(14) 0.0035(13) -0.0076(13)

loop_
_atom_type_symbol
_atom_type_description
_atom_type_scat_dispersion_real
_atom_type_scat_dispersion_imag
_atom_type_scat_source
C C 0.0033 0.0016 'International Tables Vol C Tables 4.2.6.8 and 6.1.1.4'
H H 0.0000 0.0000 'International Tables Vol C Tables 4.2.6.8 and 6.1.1.4'
O O 0.0106 0.0060 'International Tables Vol C Tables 4.2.6.8 and 6.1.1.4'
Cl Cl 0.1484 0.1585 'International Tables Vol C Tables 4.2.6.8 and 6.1.1.4'

loop_
_geom_angle_atom_site_label_1
_geom_angle_atom_site_label_2
_geom_angle_atom_site_label_3
_geom_angle_site_symmetry_1
_geom_angle_site_symmetry_3
_geom_angle
_geom_angle_publ_flag
C4 O1 C3 . . 118.88(17) ?
C2 C1 Cl . . 111.69(17) ?
C2 C1 H1A . . 109.3 ?
Cl C1 H1A . . 109.3 ?
C2 C1 H1B . . 109.3 ?
Cl C1 H1B . . 109.3 ?
H1A C1 H1B . . 107.9 ?
C1 C2 C3 . . 112.2(2) ?
C1 C2 H2A . . 109.2 ?
C3 C2 H2A . . 109.2 ?
C1 C2 H2B . . 109.2 ?
C3 C2 H2B . . 109.2 ?
H2A C2 H2B . . 107.9 ?
C10 O3 C11 . . 116.09(19) ?
O1 C3 C2 . . 107.46(19) ?
O1 C3 H3A . . 110.2 ?
C2 C3 H3A . . 110.2 ?
O1 C3 H3B . . 110.2 ?
C2 C3 H3B . . 110.2 ?
H3A C3 H3B . . 108.5 ?
O1 C4 C5 . . 116.15(19) ?
O1 C4 C9 . . 124.5(2) ?
C5 C4 C9 . . 119.4(2) ?
C6 C5 C4 . . 120.4(2) ?
C6 C5 H5A . . 119.8 ?
C4 C5 H5A . . 119.8 ?
C5 C6 C7 . . 120.7(2) ?
C5 C6 H6A . . 119.7 ?
C7 C6 H6A . . 119.7 ?
C8 C7 C6 . . 118.3(2) ?
C8 C7 C10 . . 123.4(2) ?
C6 C7 C10 . . 118.3(2) ?
C9 C8 C7 . . 121.5(2) ?
C9 C8 H8A . . 119.3 ?
C7 C8 H8A . . 119.3 ?
C8 C9 C4 . . 119.8(2) ?
C8 C9 H9A . . 120.1 ?
C4 C9 H9A . . 120.1 ?
O2 C10 O3 . . 123.0(2) ?
O2 C10 C7 . . 125.0(2) ?
O3 C10 C7 . . 112.1(2) ?
O3 C11 H11A . . 109.5 ?
O3 C11 H11B . . 109.5 ?
H11A C11 H11B . . 109.5 ?
O3 C11 H11C . . 109.5 ?
H11A C11 H11C . . 109.5 ?
H11B C11 H11C . . 109.5 ?

loop_
_geom_bond_atom_site_label_1
_geom_bond_atom_site_label_2
_geom_bond_site_symmetry_2
_geom_bond_distance
_geom_bond_publ_flag
Cl C1 . 1.798(2) ?
O1 C4 . 1.356(3) ?
O1 C3 . 1.430(3) ?
C1 C2 . 1.494(3) ?
C1 H1A . 0.9700 ?
C1 H1B . 0.9700 ?
O2 C10 . 1.195(3) ?
C2 C3 . 1.499(3) ?
C2 H2A . 0.9700 ?
C2 H2B . 0.9700 ?
O3 C10 . 1.338(3) ?
O3 C11 . 1.436(3) ?
C3 H3A . 0.9700 ?
C3 H3B . 0.9700 ?
C4 C5 . 1.385(3) ?
C4 C9 . 1.391(3) ?
C5 C6 . 1.370(3) ?
C5 H5A . 0.9300 ?
C6 C7 . 1.398(3) ?
C6 H6A . 0.9300 ?
C7 C8 . 1.382(3) ?
C7 C10 . 1.476(3) ?
C8 C9 . 1.370(3) ?
C8 H8A . 0.9300 ?
C9 H9A . 0.9300 ?
C11 H11A . 0.9600 ?
C11 H11B . 0.9600 ?
C11 H11C . 0.9600 ?

loop_
_geom_hbond_atom_site_label_D
_geom_hbond_atom_site_label_H
_geom_hbond_atom_site_label_A
_geom_hbond_site_symmetry_A
_geom_hbond_distance_DH
_geom_hbond_distance_HA
_geom_hbond_distance_DA
_geom_hbond_angle_DHA
_geom_hbond_publ_flag
C1 H1A O2 4_575 0.97 2.45 3.351(3) 154 yes

loop_
_geom_torsion_atom_site_label_1
_geom_torsion_atom_site_label_2
_geom_torsion_atom_site_label_3
_geom_torsion_atom_site_label_4
_geom_torsion_site_symmetry_1
_geom_torsion_site_symmetry_2
_geom_torsion_site_symmetry_3
_geom_torsion_site_symmetry_4
_geom_torsion
_geom_torsion_publ_flag
Cl C1 C2 C3 . . . . -178.88(17) ?
C4 O1 C3 C2 . . . . 174.81(19) ?
C1 C2 C3 O1 . . . . 65.1(3) ?
C3 O1 C4 C5 . . . . -179.9(2) ?
C3 O1 C4 C9 . . . . -0.1(3) ?
O1 C4 C5 C6 . . . . 179.5(2) ?
C9 C4 C5 C6 . . . . -0.2(3) ?
C4 C5 C6 C7 . . . . -0.7(4) ?
C5 C6 C7 C8 . . . . 1.0(3) ?
C5 C6 C7 C10 . . . . -178.8(2) ?
C6 C7 C8 C9 . . . . -0.4(3) ?
C10 C7 C8 C9 . . . . 179.4(2) ?
C7 C8 C9 C4 . . . . -0.5(3) ?
O1 C4 C9 C8 . . . . -178.9(2) ?
C5 C4 C9 C8 . . . . 0.8(3) ?
C11 O3 C10 O2 . . . . 1.4(3) ?
C11 O3 C10 C7 . . . . -177.2(2) ?
C8 C7 C10 O2 . . . . 175.7(2) ?
C6 C7 C10 O2 . . . . -4.4(4) ?
C8 C7 C10 O3 . . . . -5.7(3) ?
C6 C7 C10 O3 . . . . 174.1(2) ?

loop_
_cod_related_entry_id
_cod_related_entry_database
_cod_related_entry_code
1 ChemSpider 14057520
